data_4084849
loop_
_publ_author_name
'Gorgas, Nikolaus'
'St\"oger, Berthold'
'Veiros, Luis F.'
'Pittenauer, Ernst'
'Allmaier, G\"unter'
'Kirchner, Karl'

_publ_section_title
;
 Efficient Hydrogenation of Ketones and Aldehydes Catalyzed by
 Well-Defined Iron(II) PNP Pincer Complexes: Evidence for an Insertion
 Mechanism
;
_journal_issue 23
_journal_name_full Organometallics
_journal_page_first 6905
_journal_paper_doi 10.1021/om5009814
_journal_volume 33
_journal_year 2014
_chemical_formula_sum 'C21 H43 B F4 Fe N3 O P3'
_chemical_formula_weight 589.2
_chemical_name_systematic ' ?'
_space_group_IT_number 14
_symmetry_cell_setting monoclinic
_symmetry_Int_Tables_number 14
_symmetry_space_group_name_Hall '-P 2ybc'
_symmetry_space_group_name_H-M 'P 1 21/c 1'
_cell_angle_alpha 90
_cell_angle_beta 97.9075(14)
_cell_angle_gamma 90
_cell_formula_units_Z 4
_cell_length_a 8.5095(2)
_cell_length_b 20.2457(5)
_cell_length_c 17.1097(5)
_cell_measurement_reflns_used 7086
_cell_measurement_temperature 185
_cell_measurement_theta_max 30.0
_cell_measurement_theta_min 2.4
_cell_volume 2919.64(13)
_diffrn_ambient_temperature 185
_diffrn_measured_fraction_theta_full 1
_diffrn_measured_fraction_theta_max 1
_diffrn_measurement_device 'four-cycle diffractometer'
_diffrn_measurement_device_type 'Bruker SMART APEX CCD'
_diffrn_measurement_method '\w scans'
_diffrn_radiation_monochromator graphite
_diffrn_radiation_probe x-ray
_diffrn_radiation_source 'X-ray tube'
_diffrn_radiation_type 'Mo K\a'
_diffrn_radiation_wavelength 0.71073
_diffrn_reflns_av_R_equivalents 0.0396
_diffrn_reflns_av_unetI/netI 0.0329
_diffrn_reflns_limit_h_max 11
_diffrn_reflns_limit_h_min -11
_diffrn_reflns_limit_k_max 28
_diffrn_reflns_limit_k_min -28
_diffrn_reflns_limit_l_max 14
_diffrn_reflns_limit_l_min -23
_diffrn_reflns_number 32570
_diffrn_reflns_theta_full 30.1
_diffrn_reflns_theta_max 30.1
_diffrn_reflns_theta_min 2.01
_exptl_absorpt_coefficient_mu 0.725
_exptl_absorpt_correction_T_max 0.92
_exptl_absorpt_correction_T_min 0.55
_exptl_absorpt_correction_type multi-scan
_exptl_absorpt_process_details SADABS
_exptl_crystal_colour 'translucent colourless'
_exptl_crystal_density_diffrn 1.3399
_exptl_crystal_description plate
_exptl_crystal_F_000 1240
_exptl_crystal_size_max 0.84
_exptl_crystal_size_mid 0.72
_exptl_crystal_size_min 0.12
_refine_diff_density_max 0.61
_refine_diff_density_min -0.20
_refine_ls_extinction_method none
_refine_ls_goodness_of_fit_gt 2.09
_refine_ls_goodness_of_fit_ref 1.92
_refine_ls_hydrogen_treatment mixed
_refine_ls_number_constraints 160
_refine_ls_number_parameters 359
_refine_ls_number_reflns 8547
_refine_ls_number_restraints 3
_refine_ls_R_factor_all 0.0441
_refine_ls_R_factor_gt 0.0348
_refine_ls_shift/su_max 0.0189
_refine_ls_shift/su_mean 0.0009
_refine_ls_structure_factor_coef F
_refine_ls_weighting_details w=1/(\s^2^(F)+0.0001F^2^)
_refine_ls_weighting_scheme sigma
_refine_ls_wR_factor_gt 0.0480
_refine_ls_wR_factor_ref 0.0491
_reflns_number_gt 6955
_reflns_number_total 8547
_reflns_threshold_expression I>3\s(I)
_cod_data_source_file om5009814_si_001.cif
_cod_data_source_block FePNP_CO_H_PME3
_cod_depositor_comments
;
The following automatic conversions were performed:

'_diffrn_radiation_probe' value 'X-ray' changed to 'x-ray' according
to
/home/saulius/struct/COD-crude-data--automatic-downloads/rss-feeds/ACS/lib/dictionaries/cif_core.dic
dictionary named 'cif_core.dic' version 2.4.2 from 2011-04-26.

Automatic conversion script
Id: cif_fix_values 2935 2014-11-11 08:27:57Z andrius 

 Adding full bibliography for 4084845--4084850.cif.
;
_cod_original_sg_symbol_Hall '-P 2ycb'
_cod_original_formula_sum 'C21 H43 B1 F4 Fe1 N3 O1 P3'
_cod_database_code 4084849

loop_
_symmetry_equiv_pos_site_id
_symmetry_equiv_pos_as_xyz
1 x,y,z
2 -x,y+1/2,-z+1/2
3 -x,-y,-z
4 x,-y+1/2,z+1/2

loop_
_atom_site_label
_atom_site_type_symbol
_atom_site_fract_x
_atom_site_fract_y
_atom_site_fract_z
_atom_site_adp_type
_atom_site_U_iso_or_equiv
_atom_site_site_symmetry_multiplicity
_atom_site_occupancy
_atom_site_calc_flag
Fe1 Fe 0.01412(2) 0.751751(9) 0.131599(12) Uani 0.01805(6) 4 1 d
P1 P 0.09272(5) 0.854960(18) 0.14381(2) Uani 0.02257(11) 4 1 d
P2 P 0.04489(5) 0.645821(17) 0.11317(2) Uani 0.01910(10) 4 1 d
P3 P -0.16645(5) 0.745023(18) 0.21778(2) Uani 0.02257(11) 4 1 d
O1 O -0.22364(16) 0.77125(7) -0.00462(7) Uani 0.0417(4) 4 1 d
N1 N 0.18924(15) 0.73822(6) 0.22139(7) Uani 0.0197(3) 4 1 d
N2 N 0.21033(17) 0.85176(6) 0.23292(8) Uani 0.0276(4) 4 1 d
N3 N 0.17136(16) 0.62644(7) 0.19552(8) Uani 0.0238(4) 4 1 d
C1 C 0.25865(17) 0.79047(7) 0.26216(9) Uani 0.0222(4) 4 1 d
C2 C 0.37094(18) 0.78224(9) 0.32908(9) Uani 0.0280(5) 4 1 d
C3 C 0.41410(19) 0.71885(9) 0.35227(9) Uani 0.0300(5) 4 1 d
C4 C 0.35198(18) 0.66497(8) 0.30908(9) Uani 0.0272(5) 4 1 d
C5 C 0.23963(17) 0.67659(7) 0.24300(8) Uani 0.0211(4) 4 1 d
C6 C 0.2236(2) 0.88556(8) 0.07408(10) Uani 0.0325(5) 4 1 d
C7 C 0.3792(2) 0.84770(10) 0.08087(12) Uani 0.0406(6) 4 1 d
C8 C 0.1389(3) 0.88280(12) -0.01027(11) Uani 0.0524(8) 4 1 d
C9 C -0.0361(2) 0.92657(8) 0.15745(10) Uani 0.0311(5) 4 1 d
C10 C 0.0469(2) 0.99353(8) 0.16232(12) Uani 0.0406(6) 4 1 d
C11 C -0.1871(2) 0.92829(10) 0.09731(14) Uani 0.0498(7) 4 1 d
C12 C 0.14557(18) 0.61974(7) 0.02903(9) Uani 0.0248(4) 4 1 d
C13 C 0.3239(2) 0.63351(9) 0.04309(11) Uani 0.0374(6) 4 1 d
C14 C 0.0711(2) 0.65296(9) -0.04780(9) Uani 0.0332(5) 4 1 d
C15 C -0.11360(18) 0.58363(7) 0.11480(9) Uani 0.0253(4) 4 1 d
C16 C -0.0528(2) 0.51269(8) 0.12776(10) Uani 0.0340(5) 4 1 d
C17 C -0.2390(2) 0.58710(9) 0.04209(11) Uani 0.0368(6) 4 1 d
C18 C -0.12858(20) 0.76388(8) 0.05058(9) Uani 0.0259(4) 4 1 d
C19 C -0.1148(2) 0.69020(10) 0.30163(10) Uani 0.0390(6) 4 1 d
C20 C -0.2197(2) 0.81836(9) 0.27058(11) Uani 0.0368(6) 4 1 d
C21 C -0.36190(19) 0.71579(9) 0.17582(10) Uani 0.0320(5) 4 1 d
F1 F 0.6651(3) 0.99921(14) 0.2946(3) Uani 0.1186(10) 4 1 d
F2 F 0.4404(3) 1.05007(14) 0.29069(18) Uani 0.0794(6) 4 1 d
F3 F 0.4606(6) 0.9464(2) 0.3205(4) Uani 0.1627(16) 4 1 d
F4 F 0.4680(6) 0.9719(3) 0.2079(3) Uani 0.2012(19) 4 1 d
B1 B 0.5119(3) 0.99302(14) 0.2813(2) Uani 0.0637(11) 4 1 d
H1c2 H 0.416798 0.819711 0.358131 Uiso 0.0336 4 1 d
H1c3 H 0.488406 0.712038 0.399109 Uiso 0.036 4 1 d
H1c4 H 0.38503 0.620884 0.324038 Uiso 0.0326 4 1 d
H1c6 H 0.248714 0.930676 0.087813 Uiso 0.039 4 1 d
H1c7 H 0.431856 0.850215 0.134147 Uiso 0.0487 4 1 d
H2c7 H 0.358285 0.802307 0.06692 Uiso 0.0487 4 1 d
H3c7 H 0.445843 0.866678 0.045839 Uiso 0.0487 4 1 d
H1c8 H 0.039418 0.905712 -0.013362 Uiso 0.0629 4 1 d
H2c8 H 0.203692 0.903387 -0.045003 Uiso 0.0629 4 1 d
H3c8 H 0.120049 0.837566 -0.025601 Uiso 0.0629 4 1 d
H1c9 H -0.066203 0.919077 0.208779 Uiso 0.0374 4 1 d
H1c10 H 0.140064 0.991569 0.200867 Uiso 0.0488 4 1 d
H2c10 H 0.076588 1.004478 0.111766 Uiso 0.0488 4 1 d
H3c10 H -0.023839 1.026677 0.177404 Uiso 0.0488 4 1 d
H1c11 H -0.234835 0.885234 0.093439 Uiso 0.0597 4 1 d
H2c11 H -0.260433 0.959553 0.114106 Uiso 0.0597 4 1 d
H3c11 H -0.160743 0.941157 0.0467 Uiso 0.0597 4 1 d
H1c12 H 0.131215 0.572815 0.024232 Uiso 0.0297 4 1 d
H1c13 H 0.372946 0.606404 0.08564 Uiso 0.0449 4 1 d
H2c13 H 0.369147 0.623557 -0.003948 Uiso 0.0449 4 1 d
H3c13 H 0.341679 0.67922 0.056411 Uiso 0.0449 4 1 d
H1c14 H -0.041363 0.645552 -0.055338 Uiso 0.0399 4 1 d
H2c14 H 0.091886 0.699561 -0.044762 Uiso 0.0399 4 1 d
H3c14 H 0.116296 0.634547 -0.091387 Uiso 0.0399 4 1 d
H1c15 H -0.162505 0.595358 0.160194 Uiso 0.0304 4 1 d
H1c16 H 0.020099 0.510466 0.175782 Uiso 0.0408 4 1 d
H2c16 H -0.140633 0.483626 0.131364 Uiso 0.0408 4 1 d
H3c16 H 0.000282 0.499539 0.084246 Uiso 0.0408 4 1 d
H1c17 H -0.277407 0.631595 0.035055 Uiso 0.0442 4 1 d
H2c17 H -0.193125 0.573662 -0.003586 Uiso 0.0442 4 1 d
H3c17 H -0.325554 0.558243 0.049049 Uiso 0.0442 4 1 d
H1c19 H -0.023344 0.707169 0.334596 Uiso 0.0468 4 1 d
H2c19 H -0.202286 0.687499 0.331455 Uiso 0.0468 4 1 d
H3c19 H -0.091668 0.647006 0.283078 Uiso 0.0468 4 1 d
H1c20 H -0.125653 0.837452 0.299193 Uiso 0.0442 4 1 d
H2c20 H -0.27 0.849988 0.233472 Uiso 0.0442 4 1 d
H3c20 H -0.291387 0.806175 0.306817 Uiso 0.0442 4 1 d
H1c21 H -0.400925 0.74214 0.130654 Uiso 0.0384 4 1 d
H2c21 H -0.354922 0.67048 0.160099 Uiso 0.0384 4 1 d
H3c21 H -0.433087 0.719292 0.214553 Uiso 0.0384 4 1 d
H1 H 0.133(2) 0.7491(9) 0.0780(11) Uiso 0.052(7) 4 1 d
H1n3 H 0.208(2) 0.5924(10) 0.1990(11) Uiso 0.039(6) 4 1 d
H1n2 H 0.270(2) 0.8851(6) 0.2501(11) Uiso 0.047(6) 4 1 d

loop_
_atom_site_aniso_label
_atom_site_aniso_type_symbol
_atom_site_aniso_U_11
_atom_site_aniso_U_22
_atom_site_aniso_U_33
_atom_site_aniso_U_12
_atom_site_aniso_U_13
_atom_site_aniso_U_23
Fe1 Fe 0.01774(11) 0.01652(10) 0.01951(11) 0.00030(7) 0.00121(8) -0.00050(7)
P1 P 0.0239(2) 0.01678(17) 0.02709(19) 0.00018(14) 0.00378(15) -0.00083(14)
P2 P 0.01884(18) 0.01676(17) 0.02144(17) -0.00012(13) 0.00178(13) -0.00105(13)
P3 P 0.01959(20) 0.02467(19) 0.02376(19) -0.00013(14) 0.00406(15) -0.00162(14)
O1 O 0.0389(8) 0.0482(7) 0.0338(7) 0.0066(6) -0.0106(6) 0.0033(6)
N1 N 0.0180(6) 0.0210(6) 0.0203(6) -0.0002(4) 0.0026(5) -0.0008(4)
N2 N 0.0301(7) 0.0206(6) 0.0305(7) -0.0044(5) -0.0017(6) -0.0055(5)
N3 N 0.0261(7) 0.0176(6) 0.0265(6) 0.0031(5) -0.0014(5) 0.0011(5)
C1 C 0.0194(7) 0.0252(7) 0.0223(7) -0.0021(6) 0.0042(5) -0.0037(5)
C2 C 0.0224(8) 0.0368(9) 0.0243(7) -0.0031(6) 0.0011(6) -0.0072(6)
C3 C 0.0218(8) 0.0448(10) 0.0224(7) 0.0002(7) -0.0005(6) 0.0002(7)
C4 C 0.0249(8) 0.0319(8) 0.0240(7) 0.0032(6) 0.0013(6) 0.0053(6)
C5 C 0.0189(7) 0.0239(7) 0.0210(6) -0.0001(5) 0.0045(5) 0.0013(5)
C6 C 0.0344(9) 0.0219(7) 0.0435(9) -0.0022(6) 0.0133(8) 0.0014(7)
C7 C 0.0296(9) 0.0427(10) 0.0517(11) -0.0038(8) 0.0137(8) -0.0025(8)
C8 C 0.0514(13) 0.0663(15) 0.0417(11) 0.0108(11) 0.0142(10) 0.0234(10)
C9 C 0.0331(9) 0.0217(7) 0.0395(9) 0.0047(6) 0.0079(7) -0.0015(6)
C10 C 0.0498(12) 0.0206(8) 0.0527(11) 0.0046(7) 0.0111(9) -0.0004(7)
C11 C 0.0359(11) 0.0419(11) 0.0692(14) 0.0147(9) -0.0014(10) -0.0080(10)
C12 C 0.0265(8) 0.0218(7) 0.0271(7) 0.0002(6) 0.0073(6) -0.0032(6)
C13 C 0.0256(9) 0.0479(11) 0.0399(10) 0.0044(8) 0.0092(7) -0.0001(8)
C14 C 0.0379(10) 0.0373(9) 0.0250(8) 0.0001(7) 0.0065(7) -0.0017(7)
C15 C 0.0241(8) 0.0216(7) 0.0313(8) -0.0036(6) 0.0074(6) -0.0041(6)
C16 C 0.0379(10) 0.0202(7) 0.0454(10) -0.0056(7) 0.0108(8) -0.0036(7)
C17 C 0.0258(9) 0.0374(9) 0.0458(10) -0.0078(7) -0.0003(7) -0.0077(8)
C18 C 0.0261(8) 0.0240(7) 0.0274(8) 0.0018(6) 0.0033(6) -0.0001(6)
C19 C 0.0374(10) 0.0497(11) 0.0318(9) 0.0065(8) 0.0115(8) 0.0116(8)
C20 C 0.0359(10) 0.0372(9) 0.0403(10) -0.0031(8) 0.0157(8) -0.0129(8)
C21 C 0.0204(8) 0.0343(9) 0.0419(9) -0.0035(7) 0.0064(7) -0.0070(7)
F1 F 0.0381(9) 0.0523(9) 0.257(3) -0.0151(7) -0.0089(12) -0.0276(12)
F2 F 0.0696(10) 0.0539(9) 0.1179(13) 0.0064(7) 0.0240(10) -0.0169(9)
F3 F 0.128(2) 0.0747(14) 0.288(4) -0.0286(15) 0.036(3) 0.0361(19)
F4 F 0.126(2) 0.268(4) 0.202(3) 0.000(2) -0.006(2) -0.178(3)
B1 B 0.0421(15) 0.0437(14) 0.107(3) -0.0135(12) 0.0182(15) -0.0273(15)

loop_
_atom_type_symbol
_atom_type_scat_dispersion_real
_atom_type_scat_dispersion_imag
_atom_type_scat_source
C 0.0033 0.0016 'International Tables Vol C tables 4.2.6.8 and 6.1.1.1'
H 0.0000 0.0000 'International Tables Vol C tables 4.2.6.8 and 6.1.1.1'
B 0.0013 0.0007 'International Tables Vol C tables 4.2.6.8 and 6.1.1.1'
F 0.0171 0.0103 'International Tables Vol C tables 4.2.6.8 and 6.1.1.1'
Fe 0.3463 0.8444 'International Tables Vol C tables 4.2.6.8 and 6.1.1.1'
N 0.0061 0.0033 'International Tables Vol C tables 4.2.6.8 and 6.1.1.1'
O 0.0106 0.0060 'International Tables Vol C tables 4.2.6.8 and 6.1.1.1'
P 0.1023 0.0942 'International Tables Vol C tables 4.2.6.8 and 6.1.1.1'

loop_
_geom_angle_atom_site_label_1
_geom_angle_atom_site_label_2
_geom_angle_atom_site_label_3
_geom_angle
P1 Fe1 P2 154.892(18)
P1 Fe1 P3 102.674(17)
P1 Fe1 N1 82.68(4)
P1 Fe1 C18 96.45(5)
P1 Fe1 H1 82.3(7)
P2 Fe1 P3 98.023(16)
P2 Fe1 N1 83.43(4)
P2 Fe1 C18 96.22(5)
P2 Fe1 H1 76.5(7)
P3 Fe1 N1 89.56(4)
P3 Fe1 C18 93.76(6)
P3 Fe1 H1 174.3(7)
N1 Fe1 C18 176.68(7)
N1 Fe1 H1 88.2(6)
C18 Fe1 H1 88.5(7)
Fe1 P1 N2 100.51(5)
Fe1 P1 C6 117.42(5)
Fe1 P1 C9 125.40(6)
N2 P1 C6 104.97(7)
N2 P1 C9 101.65(7)
C6 P1 C9 103.82(8)
Fe1 P2 N3 100.47(5)
Fe1 P2 C12 117.97(5)
Fe1 P2 C15 124.29(5)
N3 P2 C12 105.75(7)
N3 P2 C15 102.16(7)
C12 P2 C15 103.55(7)
Fe1 P3 C19 115.87(7)
Fe1 P3 C20 120.48(6)
Fe1 P3 C21 115.24(6)
C19 P3 C20 98.93(9)
C19 P3 C21 102.78(8)
C20 P3 C21 100.62(8)
Fe1 N1 C1 120.81(9)
Fe1 N1 C5 120.58(9)
C1 N1 C5 118.61(12)
P1 N2 C1 117.87(10)
P1 N2 H1n2 120.9(13)
C1 N2 H1n2 116.5(13)
P2 N3 C5 119.14(10)
P2 N3 H1n3 119.0(14)
C5 N3 H1n3 119.2(14)
N1 C1 N2 115.33(12)
N1 C1 C2 121.92(14)
N2 C1 C2 122.75(14)
C1 C2 C3 118.19(14)
C1 C2 H1c2 120.91
C3 C2 H1c2 120.91
C2 C3 C4 120.94(14)
C2 C3 H1c3 119.53
C4 C3 H1c3 119.53
C3 C4 C5 117.98(14)
C3 C4 H1c4 121.01
C5 C4 H1c4 121.01
N1 C5 N3 115.21(12)
N1 C5 C4 122.14(13)
N3 C5 C4 122.64(13)
P1 C6 C7 112.19(12)
P1 C6 C8 110.54(13)
P1 C6 H1c6 107.15
C7 C6 C8 110.35(16)
C7 C6 H1c6 107.36
C8 C6 H1c6 109.11
C6 C7 H1c7 109.47
C6 C7 H2c7 109.47
C6 C7 H3c7 109.47
H1c7 C7 H2c7 109.47
H1c7 C7 H3c7 109.47
H2c7 C7 H3c7 109.47
C6 C8 H1c8 109.47
C6 C8 H2c8 109.47
C6 C8 H3c8 109.47
H1c8 C8 H2c8 109.47
H1c8 C8 H3c8 109.47
H2c8 C8 H3c8 109.47
P1 C9 C10 115.14(13)
P1 C9 C11 112.93(12)
P1 C9 H1c9 103.21
C10 C9 C11 110.84(14)
C10 C9 H1c9 105.67
C11 C9 H1c9 108.28
C9 C10 H1c10 109.47
C9 C10 H2c10 109.47
C9 C10 H3c10 109.47
H1c10 C10 H2c10 109.47
H1c10 C10 H3c10 109.47
H2c10 C10 H3c10 109.47
C9 C11 H1c11 109.47
C9 C11 H2c11 109.47
C9 C11 H3c11 109.47
H1c11 C11 H2c11 109.47
H1c11 C11 H3c11 109.47
H2c11 C11 H3c11 109.47
P2 C12 C13 112.41(11)
P2 C12 C14 111.15(11)
P2 C12 H1c12 106.36
C13 C12 C14 109.81(14)
C13 C12 H1c12 107.8
C14 C12 H1c12 109.15
C12 C13 H1c13 109.47
C12 C13 H2c13 109.47
C12 C13 H3c13 109.47
H1c13 C13 H2c13 109.47
H1c13 C13 H3c13 109.47
H2c13 C13 H3c13 109.47
C12 C14 H1c14 109.47
C12 C14 H2c14 109.47
C12 C14 H3c14 109.47
H1c14 C14 H2c14 109.47
H1c14 C14 H3c14 109.47
H2c14 C14 H3c14 109.47
P2 C15 C16 114.09(11)
P2 C15 C17 112.74(11)
P2 C15 H1c15 104.02
C16 C15 C17 110.23(13)
C16 C15 H1c15 106.87
C17 C15 H1c15 108.4
C15 C16 H1c16 109.47
C15 C16 H2c16 109.47
C15 C16 H3c16 109.47
H1c16 C16 H2c16 109.47
H1c16 C16 H3c16 109.47
H2c16 C16 H3c16 109.47
C15 C17 H1c17 109.47
C15 C17 H2c17 109.47
C15 C17 H3c17 109.47
H1c17 C17 H2c17 109.47
H1c17 C17 H3c17 109.47
H2c17 C17 H3c17 109.47
Fe1 C18 O1 178.92(15)
P3 C19 H1c19 109.47
P3 C19 H2c19 109.47
P3 C19 H3c19 109.47
H1c19 C19 H2c19 109.47
H1c19 C19 H3c19 109.47
H2c19 C19 H3c19 109.47
P3 C20 H1c20 109.47
P3 C20 H2c20 109.47
P3 C20 H3c20 109.47
H1c20 C20 H2c20 109.47
H1c20 C20 H3c20 109.47
H2c20 C20 H3c20 109.47
P3 C21 H1c21 109.47
P3 C21 H2c21 109.47
P3 C21 H3c21 109.47
H1c21 C21 H2c21 109.47
H1c21 C21 H3c21 109.47
H2c21 C21 H3c21 109.47
F1 B1 F2 111.2(3)
F1 B1 F3 112.8(4)
F1 B1 F4 110.0(4)
F2 B1 F3 112.8(4)
F2 B1 F4 108.7(4)
F3 B1 F4 100.8(4)

loop_
_geom_bond_atom_site_label_1
_geom_bond_atom_site_label_2
_geom_bond_distance
Fe1 P1 2.1952(4)
Fe1 P2 2.1886(4)
Fe1 P3 2.2753(5)
Fe1 N1 2.0065(12)
Fe1 C18 1.7300(15)
Fe1 H1 1.460(19)
P1 N2 1.7059(14)
P1 C6 1.8473(19)
P1 C9 1.8518(17)
P2 N3 1.6970(13)
P2 C12 1.8506(16)
P2 C15 1.8481(16)
P3 C19 1.8192(18)
P3 C20 1.8272(19)
P3 C21 1.8175(16)
O1 C18 1.1654(19)
N1 C1 1.3568(18)
N1 C5 1.3542(18)
N2 C1 1.3792(19)
N2 H1n2 0.86(2)
N3 C5 1.3778(19)
N3 H1n3 0.76(2)
C1 C2 1.397(2)
C2 C3 1.378(2)
C2 H1c2 0.96
C3 C4 1.381(2)
C3 H1c3 0.96
C4 C5 1.3966(19)
C4 H1c4 0.96
C6 C7 1.521(2)
C6 C8 1.523(3)
C6 H1c6 0.96
C7 H1c7 0.96
C7 H2c7 0.96
C7 H3c7 0.96
C8 H1c8 0.96
C8 H2c8 0.96
C8 H3c8 0.96
C9 C10 1.526(2)
C9 C11 1.532(3)
C9 H1c9 0.96
C10 H1c10 0.96
C10 H2c10 0.96
C10 H3c10 0.96
C11 H1c11 0.96
C11 H2c11 0.96
C11 H3c11 0.96
C12 C13 1.529(2)
C12 C14 1.534(2)
C12 H1c12 0.96
C13 H1c13 0.96
C13 H2c13 0.96
C13 H3c13 0.96
C14 H1c14 0.96
C14 H2c14 0.96
C14 H3c14 0.96
C15 C16 1.532(2)
C15 C17 1.525(2)
C15 H1c15 0.96
C16 H1c16 0.96
C16 H2c16 0.96
C16 H3c16 0.96
C17 H1c17 0.96
C17 H2c17 0.96
C17 H3c17 0.96
C19 H1c19 0.96
C19 H2c19 0.96
C19 H3c19 0.96
C20 H1c20 0.96
C20 H2c20 0.96
C20 H3c20 0.96
C21 H1c21 0.96
C21 H2c21 0.96
C21 H3c21 0.96
F1 B1 1.298(4)
F2 B1 1.326(4)
F3 B1 1.270(6)
F4 B1 1.330(7)

loop_
_geom_hbond_atom_site_label_D
_geom_hbond_atom_site_label_H
_geom_hbond_atom_site_label_A
_geom_hbond_site_symmetry_A
_geom_hbond_distance_DH
_geom_hbond_distance_HA
_geom_hbond_distance_DA
_geom_hbond_angle_DHA
N3 H1n3 F1 2_645 0.76(2) 2.17(2) 2.922(3) 174(2)
N2 H1n2 F3 . 0.86(2) 2.26(2) 3.094(5) 161.6(18)

loop_
_restr_distance_atom_site_label_1
_restr_distance_atom_site_label_2
_restr_distance_target
_restr_distance_target_weight_param
Fe1 H1 1.46 0.001
N2 H1n2 0.87 0.001
N3 H1n3 0.87 0.001

loop_
_jana_atom_site_adp_c_label
_jana_atom_site_adp_c_type_symbol
_jana_atom_site_adp_c_111
_jana_atom_site_adp_c_112
_jana_atom_site_adp_c_113
_jana_atom_site_adp_c_122
_jana_atom_site_adp_c_123
_jana_atom_site_adp_c_133
_jana_atom_site_adp_c_222
_jana_atom_site_adp_c_223
_jana_atom_site_adp_c_233
_jana_atom_site_adp_c_333
F1 F -0.0049(13) 0.0006(3) 0.0019(6) -0.00058(13) 0.00003(19) -0.0091(6) -0.00016(9) 0.00017(11) 0.0019(2) 0.0036(8)
F2 F 0.0055(16) -0.0012(4) 0.0009(6) -0.00038(14) -0.00017(15) 0.0003(3) -0.00026(9) 0.00033(8) -0.00075(12) -0.0007(3)
F3 F 0.066(5) 0.0052(9) 0.030(2) 0.0034(3) 0.0085(5) 0.0319(14) 0.00072(17) 0.0017(2) 0.0033(4) -0.0064(13)
F4 F 0.007(4) -0.0025(13) 0.0118(16) -0.0075(8) 0.0105(8) -0.0141(11) 0.0022(7) 0.0029(6) -0.0067(7) 0.0095(10)
